data_7131895
loop_
_publ_author_name
'Sekiguchi, Jueri'
'Kazama, Yugo'
'Ishii, Akihiko'
'Nakata, Norio'

_publ_section_title
;
 Synthesis of a homoleptic tris(silylene)-palladium(0) complex and a
 silylyne-bridged tetranuclear palladium cluster
;
_journal_name_full 'Chemical Communications'
_journal_paper_doi 10.1039/D3CC02543H
_journal_year 2023
_chemical_formula_moiety 'C60 H84 Cl3 N6 P3 Pd4 Si3, 2(C6 H6)'
_chemical_formula_sum 'C72 H96 Cl3 N6 P3 Pd4 Si3'
_chemical_formula_weight 1754.67
_space_group_crystal_system triclinic
_space_group_IT_number 2
_space_group_name_Hall '-P 1'
_space_group_name_H-M_alt 'P -1'
_atom_sites_solution_hydrogens geom
_audit_creation_method SHELXL-2018/1
_audit_update_record
;
2023-05-01 deposited with the CCDC.	2023-07-12 downloaded from the CCDC.
;
_cell_angle_alpha 80.8930(10)
_cell_angle_beta 76.3520(10)
_cell_angle_gamma 76.1360(10)
_cell_formula_units_Z 2
_cell_length_a 14.9430(12)
_cell_length_b 15.0116(12)
_cell_length_c 18.1731(14)
_cell_measurement_reflns_used 9970
_cell_measurement_temperature 120(2)
_cell_measurement_theta_max 25.45
_cell_measurement_theta_min 2.36
_cell_volume 3823.6(5)
_computing_cell_refinement 'Bruker SAINT'
_computing_data_collection 'Bruker APEX2'
_computing_data_reduction 'Bruker SAINT'
_computing_molecular_graphics 'Yadokari-XG 2009 (Wakita Nemoto et al., 2009)'
_computing_publication_material 'Yadokari-XG 2009 (Wakita Nemoto et al., 2009)'
_computing_structure_refinement 'SHELXL-2018/1 (Sheldrick, 2018)'
_computing_structure_solution 'SHELXL-2018/1 (Sheldrick, 2018)'
_diffrn_ambient_temperature 120(2)
_diffrn_detector_area_resol_mean 8.333
_diffrn_measured_fraction_theta_full 0.984
_diffrn_measured_fraction_theta_max 0.980
_diffrn_measurement_device_type 'Bruker APEX-II CCD'
_diffrn_measurement_method 'phi and omega scans'
_diffrn_radiation_type MoK\a
_diffrn_radiation_wavelength 0.71073
_diffrn_reflns_av_R_equivalents 0.0716
_diffrn_reflns_av_unetI/netI 0.0542
_diffrn_reflns_Laue_measured_fraction_full 0.984
_diffrn_reflns_Laue_measured_fraction_max 0.980
_diffrn_reflns_limit_h_max 18
_diffrn_reflns_limit_h_min -17
_diffrn_reflns_limit_k_max 14
_diffrn_reflns_limit_k_min -18
_diffrn_reflns_limit_l_max 21
_diffrn_reflns_limit_l_min -19
_diffrn_reflns_number 19376
_diffrn_reflns_point_group_measured_fraction_full 0.984
_diffrn_reflns_point_group_measured_fraction_max 0.980
_diffrn_reflns_theta_full 25.242
_diffrn_reflns_theta_max 25.464
_diffrn_reflns_theta_min 1.160
_diffrn_source 'Bruker TXS fine-focus rotating anode'
_exptl_absorpt_coefficient_mu 1.184
_exptl_absorpt_correction_T_max 0.847
_exptl_absorpt_correction_T_min 0.799
_exptl_absorpt_correction_type numerical
_exptl_absorpt_process_details 'SADABS (Sheldrick, 1997)'
_exptl_crystal_colour orange
_exptl_crystal_density_diffrn 1.524
_exptl_crystal_density_meas ?
_exptl_crystal_density_method 'not measured'
_exptl_crystal_description prism
_exptl_crystal_F_000 1784
_exptl_crystal_size_max 0.190
_exptl_crystal_size_mid 0.170
_exptl_crystal_size_min 0.140
_refine_diff_density_max 1.418
_refine_diff_density_min -0.917
_refine_diff_density_rms 0.119
_refine_ls_extinction_method none
_refine_ls_goodness_of_fit_ref 1.016
_refine_ls_hydrogen_treatment constr
_refine_ls_matrix_type full
_refine_ls_number_parameters 891
_refine_ls_number_reflns 13903
_refine_ls_number_restraints 246
_refine_ls_restrained_S_all 1.034
_refine_ls_R_factor_all 0.0437
_refine_ls_R_factor_gt 0.0385
_refine_ls_shift/su_max 0.001
_refine_ls_shift/su_mean 0.000
_refine_ls_structure_factor_coef Fsqd
_refine_ls_weighting_details 'w=1/[\s^2^(Fo^2^)+(0.0695P)^2^+2.5060P] where P=(Fo^2^+2Fc^2^)/3'
_refine_ls_weighting_scheme calc
_refine_ls_wR_factor_gt 0.1087
_refine_ls_wR_factor_ref 0.1129
_reflns_Friedel_coverage 0.000
_reflns_number_gt 12141
_reflns_number_total 13903
_reflns_threshold_expression 'I > 2\s(I)'
_cod_data_source_file d3cc02543h2.cif
_cod_data_source_block 599
_cod_depositor_comments
;
The following automatic conversions were performed:

data item '_exptl_crystal_density_meas' value 'not measured' was
changed to '?' -- the value is perceived as not measured.

Automatic conversion script
Id: cif_fix_values 8170 2020-07-09 18:12:32Z antanas 
;
_cod_database_code 7131895
_shelx_shelxl_version_number 2018/1
_shelx_space_group_comment
;
The symmetry employed for this shelxl refinement is uniquely defined
by the following loop, which should always be used as a source of
symmetry information in preference to the above space-group names.
They are only intended as comments.
;
_shelx_estimated_absorpt_t_min 0.806
_shelx_estimated_absorpt_t_max 0.852

loop_
_space_group_symop_operation_xyz
'x, y, z'
'-x, -y, -z'

loop_
_atom_site_label
_atom_site_type_symbol
_atom_site_fract_x
_atom_site_fract_y
_atom_site_fract_z
_atom_site_U_iso_or_equiv
_atom_site_adp_type
_atom_site_occupancy
_atom_site_site_symmetry_order
_atom_site_calc_flag
_atom_site_refinement_flags_posn
_atom_site_refinement_flags_adp
_atom_site_refinement_flags_occupancy
_atom_site_disorder_assembly
_atom_site_disorder_group
Pd1 Pd 0.53782(2) 0.34924(2) 0.24812(2) 0.01637(8) Uani 1 1 d . . . . .
Pd2 Pd 0.66684(2) 0.24372(2) 0.15469(2) 0.02031(8) Uani 1 1 d . . . . .
Pd4 Pd 0.36255(2) 0.33177(2) 0.26297(2) 0.02005(8) Uani 1 1 d . . . . .
Pd3 Pd 0.57342(2) 0.50270(2) 0.27648(2) 0.01971(8) Uani 1 1 d . . . . .
P2 P 0.85065(6) 0.40172(6) 0.17700(5) 0.01421(18) Uani 1 1 d . . . . .
P3 P 0.28127(6) 0.58135(6) 0.35180(5) 0.01676(19) Uani 1 1 d . . . . .
Cl2 Cl 0.58819(7) 0.64071(6) 0.31330(6) 0.0284(2) Uani 1 1 d . . . . .
P1 P 0.48548(6) 0.06758(6) 0.19629(5) 0.01517(18) Uani 1 1 d . . . . .
Cl1 Cl 0.76530(7) 0.18545(7) 0.04180(6) 0.0306(2) Uani 1 1 d . . . . .
Cl3 Cl 0.21018(6) 0.31318(7) 0.26484(7) 0.0330(2) Uani 1 1 d . . . . .
Si2 Si 0.68524(7) 0.37056(7) 0.20877(6) 0.0200(2) Uani 1 1 d . . . . .
Si3 Si 0.42388(7) 0.46363(7) 0.29550(5) 0.0207(2) Uani 1 1 d . . . . .
Si1 Si 0.50202(7) 0.22568(7) 0.21742(6) 0.0200(2) Uani 1 1 d . . . . .
N5 N 0.35298(19) 0.49296(19) 0.38664(16) 0.0156(6) Uani 1 1 d . . . . .
N1 N 0.4997(2) 0.11207(19) 0.26825(16) 0.0177(6) Uani 1 1 d . . . . .
N3 N 0.78807(19) 0.3498(2) 0.25039(16) 0.0163(6) Uani 1 1 d . . . . .
N2 N 0.48828(19) 0.16674(19) 0.14351(16) 0.0155(6) Uani 1 1 d . . . . .
N4 N 0.76206(18) 0.4264(2) 0.13358(15) 0.0154(6) Uani 1 1 d . . . . .
N6 N 0.3393(2) 0.5619(2) 0.26527(16) 0.0199(6) Uani 1 1 d . . . . .
C41 C 0.3463(2) 0.4392(2) 0.46312(19) 0.0187(7) Uani 1 1 d . . . . .
C25 C 0.9540(2) 0.3282(2) 0.1302(2) 0.0186(7) Uani 1 1 d . . . . .
C11 C 0.3751(2) 0.0326(2) 0.2107(2) 0.0182(7) Uani 1 1 d . . . . .
C26 C 0.9453(3) 0.2741(3) 0.0776(2) 0.0246(8) Uani 1 1 d . . . . .
H38 H 0.887106 0.282343 0.062146 0.029 Uiso 1 1 calc R U . . .
C30 C 1.0394(2) 0.3144(3) 0.1541(2) 0.0241(8) Uani 1 1 d . . . . .
H42 H 1.045727 0.351408 0.189658 0.029 Uiso 1 1 calc R U . . .
C45 C 0.1590(2) 0.5736(3) 0.3716(2) 0.0223(8) Uani 1 1 d . . . . .
C21 C 0.8162(2) 0.2836(2) 0.3151(2) 0.0207(7) Uani 1 1 d . . . . .
C31 C 0.8829(2) 0.5020(2) 0.1964(2) 0.0194(7) Uani 1 1 d . . . . .
C51 C 0.2835(2) 0.6905(2) 0.3794(2) 0.0205(7) Uani 1 1 d . . . . .
C32 C 0.8216(3) 0.5531(3) 0.2518(2) 0.0234(8) Uani 1 1 d . . . . .
H43 H 0.770984 0.528930 0.284119 0.028 Uiso 1 1 calc R U . . .
C17 C 0.4599(2) 0.2017(2) 0.06847(19) 0.0187(7) Uani 1 1 d . . . . .
C37 C 0.7421(2) 0.4949(3) 0.0678(2) 0.0209(8) Uani 1 1 d . . . . .
C44 C 0.3029(3) 0.5033(3) 0.5249(2) 0.0265(8) Uani 1 1 d . . . . .
H63 H 0.341210 0.549272 0.520206 0.040 Uiso 1 1 calc R U . . .
H64 H 0.300470 0.467309 0.574999 0.040 Uiso 1 1 calc R U . . .
H65 H 0.238891 0.534577 0.519317 0.040 Uiso 1 1 calc R U . . .
C16 C 0.3614(3) -0.0258(3) 0.1640(2) 0.0257(8) Uani 1 1 d . . . . .
H19 H 0.413855 -0.057152 0.130068 0.031 Uiso 1 1 calc R U . . .
C1 C 0.5337(3) 0.0680(3) 0.3387(2) 0.0243(8) Uani 1 1 d . . . . .
C10 C 0.5741(3) -0.1182(3) 0.1881(2) 0.0256(8) Uani 1 1 d . . . . .
H14 H 0.518346 -0.133172 0.220168 0.031 Uiso 1 1 calc R U . . .
C5 C 0.5788(2) -0.0261(2) 0.1631(2) 0.0194(7) Uani 1 1 d . . . . .
C12 C 0.2986(3) 0.0774(3) 0.2606(2) 0.0229(8) Uani 1 1 d . . . . .
H15 H 0.307329 0.117001 0.292978 0.027 Uiso 1 1 calc R U . . .
C56 C 0.3626(3) 0.6994(3) 0.4022(2) 0.0245(8) Uani 1 1 d . . . . .
H75 H 0.412537 0.647150 0.406071 0.029 Uiso 1 1 calc R U . . .
C20 C 0.4888(3) 0.2944(3) 0.0432(2) 0.0258(8) Uani 1 1 d . . . . .
H26 H 0.456273 0.337199 0.081265 0.039 Uiso 1 1 calc R U . . .
H27 H 0.471709 0.319892 -0.005935 0.039 Uiso 1 1 calc R U . . .
H28 H 0.557071 0.285769 0.037895 0.039 Uiso 1 1 calc R U . . .
C6 C 0.6609(3) -0.0045(3) 0.1172(2) 0.0253(8) Uani 1 1 d . . . . .
H10 H 0.664299 0.058188 0.100827 0.030 Uiso 1 1 calc R U . . .
C24 C 0.7261(3) 0.2762(3) 0.3746(2) 0.0285(9) Uani 1 1 d . . . . .
H35 H 0.692566 0.337875 0.388009 0.043 Uiso 1 1 calc R U . . .
H36 H 0.742405 0.237360 0.420189 0.043 Uiso 1 1 calc R U . . .
H37 H 0.685723 0.248542 0.353604 0.043 Uiso 1 1 calc R U . . .
C50 C 0.0927(3) 0.6163(3) 0.4307(2) 0.0292(9) Uani 1 1 d . . . . .
H70 H 0.111343 0.650979 0.461687 0.035 Uiso 1 1 calc R U . . .
C4 C 0.5048(3) 0.1406(3) 0.3942(2) 0.0322(9) Uani 1 1 d . . . . .
H7 H 0.531721 0.194359 0.370916 0.048 Uiso 1 1 calc R U . . .
H8 H 0.528033 0.114849 0.440847 0.048 Uiso 1 1 calc R U . . .
H9 H 0.435933 0.159287 0.406540 0.048 Uiso 1 1 calc R U . . .
C46 C 0.1319(3) 0.5210(3) 0.3279(2) 0.0287(9) Uani 1 1 d . . . . .
H66 H 0.176551 0.490759 0.288188 0.034 Uiso 1 1 calc R U . . .
C15 C 0.2715(3) -0.0389(3) 0.1663(2) 0.0289(9) Uani 1 1 d . . . . .
H18 H 0.262358 -0.078530 0.134101 0.035 Uiso 1 1 calc R U . . .
C43 C 0.2876(3) 0.3673(3) 0.4684(2) 0.0298(9) Uani 1 1 d . . . . .
H60 H 0.222669 0.398400 0.465562 0.045 Uiso 1 1 calc R U . . .
H61 H 0.287846 0.328005 0.516952 0.045 Uiso 1 1 calc R U . . .
H62 H 0.314412 0.329131 0.426240 0.045 Uiso 1 1 calc R U . . .
C52 C 0.2112(3) 0.7680(3) 0.3721(2) 0.0272(8) Uani 1 1 d . . . . .
H71 H 0.157601 0.763032 0.354715 0.033 Uiso 1 1 calc R U . . .
C42 C 0.4469(3) 0.3919(3) 0.4709(2) 0.0252(8) Uani 1 1 d . . . . .
H57 H 0.472866 0.346067 0.434335 0.038 Uiso 1 1 calc R U . . .
H58 H 0.446259 0.361091 0.522752 0.038 Uiso 1 1 calc R U . . .
H59 H 0.486047 0.438083 0.460708 0.038 Uiso 1 1 calc R U . . .
C27 C 1.0221(3) 0.2084(3) 0.0480(2) 0.0333(9) Uani 1 1 d . . . . .
H39 H 1.017562 0.172778 0.010700 0.040 Uiso 1 1 calc R U . . .
C29 C 1.1141(3) 0.2464(3) 0.1256(2) 0.0324(9) Uani 1 1 d . . . . .
H41 H 1.171532 0.235710 0.142681 0.039 Uiso 1 1 calc R U . . .
C39 C 0.7049(3) 0.5908(3) 0.0940(2) 0.0306(9) Uani 1 1 d . . . . .
H51 H 0.651660 0.589255 0.137259 0.046 Uiso 1 1 calc R U . . .
H52 H 0.684102 0.634337 0.052072 0.046 Uiso 1 1 calc R U . . .
H53 H 0.755041 0.610546 0.109456 0.046 Uiso 1 1 calc R U . . .
C73 C 0.4154(6) 0.5638(7) 0.1317(5) 0.018(2) Uani 0.473(14) 1 d D U P A 2
H99 H 0.403478 0.501757 0.135068 0.027 Uiso 0.473(14) 1 calc R U P A 2
H100 H 0.412749 0.595280 0.080507 0.027 Uiso 0.473(14) 1 calc R U P A 2
H101 H 0.477841 0.559354 0.142098 0.027 Uiso 0.473(14) 1 calc R U P A 2
C23 C 0.8822(3) 0.3204(3) 0.3498(2) 0.0290(9) Uani 1 1 d . . . . .
H32 H 0.940906 0.323123 0.312278 0.044 Uiso 1 1 calc R U . . .
H33 H 0.896326 0.279349 0.395024 0.044 Uiso 1 1 calc R U . . .
H34 H 0.851783 0.382462 0.364168 0.044 Uiso 1 1 calc R U . . .
C7 C 0.7378(3) -0.0742(3) 0.0953(2) 0.0335(9) Uani 1 1 d . . . . .
H11 H 0.794043 -0.059525 0.063934 0.040 Uiso 1 1 calc R U . . .
C36 C 0.9582(3) 0.5373(3) 0.1491(2) 0.0280(9) Uani 1 1 d . . . . .
H47 H 1.000615 0.502480 0.111066 0.034 Uiso 1 1 calc R U . . .
C40 C 0.6683(3) 0.4664(3) 0.0368(2) 0.0306(9) Uani 1 1 d . . . . .
H54 H 0.694214 0.405863 0.018023 0.046 Uiso 1 1 calc R U . . .
H55 H 0.650506 0.512052 -0.004958 0.046 Uiso 1 1 calc R U . . .
H56 H 0.612601 0.462940 0.077529 0.046 Uiso 1 1 calc R U . . .
C14 C 0.1958(3) 0.0067(3) 0.2161(3) 0.0331(9) Uani 1 1 d . . . . .
H17 H 0.134253 -0.001765 0.217961 0.040 Uiso 1 1 calc R U . . .
C53 C 0.2177(3) 0.8519(3) 0.3903(3) 0.0366(10) Uani 1 1 d . . . . .
H72 H 0.168047 0.904310 0.386409 0.044 Uiso 1 1 calc R U . . .
C19 C 0.3534(3) 0.2163(3) 0.0786(2) 0.0286(9) Uani 1 1 d . . . . .
H23 H 0.334284 0.157025 0.094967 0.043 Uiso 1 1 calc R U . . .
H24 H 0.334978 0.242538 0.030047 0.043 Uiso 1 1 calc R U . . .
H25 H 0.322376 0.258838 0.117153 0.043 Uiso 1 1 calc R U . . .
C22 C 0.8635(3) 0.1886(3) 0.2878(2) 0.0330(9) Uani 1 1 d . . . . .
H29 H 0.820448 0.167317 0.264672 0.050 Uiso 1 1 calc R U . . .
H30 H 0.878652 0.144549 0.331263 0.050 Uiso 1 1 calc R U . . .
H31 H 0.921447 0.193329 0.250033 0.050 Uiso 1 1 calc R U . . .
C57 C 0.3410(3) 0.6183(3) 0.1899(2) 0.0278(8) Uani 1 1 d D U . . .
C18 C 0.5098(3) 0.1351(3) 0.0104(2) 0.0318(9) Uani 1 1 d . . . . .
H20 H 0.577926 0.130765 0.001525 0.048 Uiso 1 1 calc R U . . .
H21 H 0.488218 0.157078 -0.037469 0.048 Uiso 1 1 calc R U . . .
H22 H 0.495736 0.074043 0.029404 0.048 Uiso 1 1 calc R U . . .
C13 C 0.2084(3) 0.0642(3) 0.2631(2) 0.0312(9) Uani 1 1 d . . . . .
H16 H 0.155727 0.094845 0.297230 0.037 Uiso 1 1 calc R U . . .
C49 C -0.0010(3) 0.6076(3) 0.4439(3) 0.0366(10) Uani 1 1 d . . . . .
H69 H -0.046380 0.636912 0.483647 0.044 Uiso 1 1 calc R U . . .
C38 C 0.8308(3) 0.4943(3) 0.0052(2) 0.0341(10) Uani 1 1 d . . . . .
H48 H 0.878045 0.514499 0.024089 0.051 Uiso 1 1 calc R U . . .
H49 H 0.815038 0.536280 -0.039208 0.051 Uiso 1 1 calc R U . . .
H50 H 0.856046 0.431618 -0.009541 0.051 Uiso 1 1 calc R U . . .
C35 C 0.9702(3) 0.6232(3) 0.1584(3) 0.0391(11) Uani 1 1 d . . . . .
H46 H 1.021570 0.647020 0.127046 0.047 Uiso 1 1 calc R U . . .
C28 C 1.1064(3) 0.1944(3) 0.0730(3) 0.0381(10) Uani 1 1 d . . . . .
H40 H 1.158757 0.148496 0.053318 0.046 Uiso 1 1 calc R U . . .
C34 C 0.9079(3) 0.6742(3) 0.2128(3) 0.0418(11) Uani 1 1 d . . . . .
H45 H 0.915846 0.733645 0.217994 0.050 Uiso 1 1 calc R U . . .
C8 C 0.7327(3) -0.1655(3) 0.1191(3) 0.0370(10) Uani 1 1 d . . . . .
H12 H 0.785274 -0.213328 0.103318 0.044 Uiso 1 1 calc R U . . .
C3 C 0.4880(3) -0.0142(3) 0.3727(2) 0.0336(10) Uani 1 1 d . . . . .
H4 H 0.419300 0.006603 0.383102 0.050 Uiso 1 1 calc R U . . .
H5 H 0.508476 -0.041228 0.420297 0.050 Uiso 1 1 calc R U . . .
H6 H 0.506890 -0.060602 0.336564 0.050 Uiso 1 1 calc R U . . .
C9 C 0.6518(3) -0.1874(3) 0.1655(2) 0.0345(10) Uani 1 1 d . . . . .
H13 H 0.649206 -0.250215 0.182046 0.041 Uiso 1 1 calc R U . . .
C55 C 0.3697(3) 0.7836(3) 0.4193(3) 0.0350(10) Uani 1 1 d . . . . .
H74 H 0.424353 0.789584 0.434597 0.042 Uiso 1 1 calc R U . . .
C33 C 0.8336(3) 0.6397(3) 0.2603(3) 0.0346(10) Uani 1 1 d . . . . .
H44 H 0.791425 0.674844 0.298199 0.041 Uiso 1 1 calc R U . . .
C2 C 0.6411(3) 0.0375(3) 0.3198(2) 0.0354(10) Uani 1 1 d . . . . .
H1 H 0.659239 -0.011398 0.285874 0.053 Uiso 1 1 calc R U . . .
H2 H 0.664234 0.014132 0.366832 0.053 Uiso 1 1 calc R U . . .
H3 H 0.668762 0.090230 0.294404 0.053 Uiso 1 1 calc R U . . .
C47 C 0.0377(3) 0.5130(3) 0.3431(3) 0.0393(11) Uani 1 1 d . . . . .
H67 H 0.018743 0.476549 0.313745 0.047 Uiso 1 1 calc R U . . .
C66 C 0.1903(3) 0.1682(3) 0.4497(3) 0.0395(11) Uani 1 1 d . . . . .
H90 H 0.231244 0.204948 0.418305 0.047 Uiso 1 1 calc R U . . .
C54 C 0.2962(3) 0.8592(3) 0.4139(3) 0.0397(11) Uani 1 1 d . . . . .
H73 H 0.300196 0.916929 0.426692 0.048 Uiso 1 1 calc R U . . .
C61 C 0.2232(3) 0.1000(4) 0.5037(3) 0.0447(12) Uani 1 1 d . . . . .
H85 H 0.286409 0.090210 0.509640 0.054 Uiso 1 1 calc R U . . .
C48 C -0.0272(3) 0.5566(3) 0.3994(3) 0.0407(11) Uani 1 1 d . . . . .
H68 H -0.091169 0.551719 0.407942 0.049 Uiso 1 1 calc R U . . .
C68 C 1.0711(3) 0.8665(3) 0.1408(3) 0.0504(12) Uani 1 1 d D U . . .
H93 H 1.127241 0.830231 0.114510 0.061 Uiso 1 1 calc R U . . .
C65 C 0.0988(3) 0.1827(3) 0.4414(3) 0.0419(11) Uani 1 1 d . . . . .
H89 H 0.076400 0.229454 0.404313 0.050 Uiso 1 1 calc R U . . .
C63 C 0.0718(4) 0.0619(4) 0.5403(3) 0.0529(13) Uani 1 1 d . . . . .
H87 H 0.030394 0.025410 0.571494 0.063 Uiso 1 1 calc R U . . .
C64 C 0.0400(3) 0.1296(4) 0.4867(3) 0.0497(13) Uani 1 1 d . . . . .
H88 H -0.023359 0.139749 0.481070 0.060 Uiso 1 1 calc R U . . .
C62 C 0.1636(4) 0.0466(4) 0.5488(3) 0.0491(12) Uani 1 1 d . . . . .
H86 H 0.185743 -0.000630 0.585697 0.059 Uiso 1 1 calc R U . . .
C69 C 1.0378(4) 0.8419(4) 0.2157(3) 0.0577(13) Uani 1 1 d D U . . .
H94 H 1.071764 0.785200 0.236285 0.069 Uiso 0.54(3) 1 calc R U P B 1
H95 H 1.069580 0.792252 0.245778 0.069 Uiso 0.46(3) 1 calc R U P B 2
C67 C 1.0251(4) 0.9423(4) 0.1033(3) 0.0605(14) Uani 1 1 d D U . . .
H91 H 1.044000 0.961503 0.050647 0.073 Uiso 0.54(3) 1 calc R U P B 1
H92 H 1.058153 0.959237 0.053556 0.073 Uiso 0.46(3) 1 calc R U P B 2
C75 C 0.3532(9) 0.7132(5) 0.1892(6) 0.037(3) Uani 0.473(14) 1 d D U P A 2
H105 H 0.353620 0.745773 0.137929 0.056 Uiso 0.473(14) 1 calc R U P A 2
H106 H 0.301036 0.745885 0.225518 0.056 Uiso 0.473(14) 1 calc R U P A 2
H107 H 0.412940 0.711032 0.203566 0.056 Uiso 0.473(14) 1 calc R U P A 2
C71 C 0.9141(7) 0.9628(8) 0.2308(7) 0.050(3) Uani 0.54(3) 1 d D U P B 1
H97 H 0.859152 0.997637 0.259820 0.060 Uiso 0.54(3) 1 calc R U P B 1
C70 C 0.9651(8) 0.8845(9) 0.2650(6) 0.050(3) Uani 0.54(3) 1 d D U P B 1
H96 H 0.950146 0.863376 0.317631 0.060 Uiso 0.54(3) 1 calc R U P B 1
C74 C 0.2423(5) 0.6238(8) 0.1685(5) 0.028(2) Uani 0.473(14) 1 d D U P A 2
H102 H 0.233134 0.561200 0.168713 0.041 Uiso 0.473(14) 1 calc R U P A 2
H103 H 0.191435 0.656268 0.205863 0.041 Uiso 0.473(14) 1 calc R U P A 2
H104 H 0.241452 0.657192 0.117654 0.041 Uiso 0.473(14) 1 calc R U P A 2
C72 C 0.9436(8) 0.9906(9) 0.1532(7) 0.060(3) Uani 0.54(3) 1 d D U P B 1
H98 H 0.907326 1.045133 0.131709 0.072 Uiso 0.54(3) 1 calc R U P B 1
C59 C 0.2458(5) 0.6679(7) 0.1789(5) 0.037(2) Uani 0.527(14) 1 d D U P A 1
H79 H 0.250831 0.703780 0.128656 0.056 Uiso 0.527(14) 1 calc R U P A 1
H80 H 0.206456 0.623086 0.182193 0.056 Uiso 0.527(14) 1 calc R U P A 1
H81 H 0.217100 0.709479 0.218476 0.056 Uiso 0.527(14) 1 calc R U P A 1
C60 C 0.4002(7) 0.6946(6) 0.1878(5) 0.029(2) Uani 0.527(14) 1 d D U P A 1
H82 H 0.463780 0.664210 0.194973 0.044 Uiso 0.527(14) 1 calc R U P A 1
H83 H 0.404059 0.732561 0.138536 0.044 Uiso 0.527(14) 1 calc R U P A 1
H84 H 0.368916 0.733858 0.228716 0.044 Uiso 0.527(14) 1 calc R U P A 1
C58 C 0.3954(7) 0.5558(7) 0.1298(6) 0.030(3) Uani 0.527(14) 1 d D U P A 1
H76 H 0.457125 0.525924 0.141361 0.045 Uiso 0.527(14) 1 calc R U P A 1
H77 H 0.360391 0.508525 0.128992 0.045 Uiso 0.527(14) 1 calc R U P A 1
H78 H 0.403905 0.592207 0.079831 0.045 Uiso 0.527(14) 1 calc R U P A 1
C77 C 0.9012(8) 0.9734(9) 0.2003(10) 0.051(4) Uani 0.46(3) 1 d D U P B 2
H109 H 0.841248 1.007067 0.223021 0.062 Uiso 0.46(3) 1 calc R U P B 2
C76 C 0.9493(8) 0.8998(10) 0.2435(8) 0.051(4) Uani 0.46(3) 1 d D U P B 2
H108 H 0.920541 0.887434 0.295538 0.061 Uiso 0.46(3) 1 calc R U P B 2
C78 C 0.9404(8) 0.9977(9) 0.1246(10) 0.054(4) Uani 0.46(3) 1 d D U P B 2
H110 H 0.911376 1.046663 0.092385 0.064 Uiso 0.46(3) 1 calc R U P B 2

loop_
_atom_site_aniso_label
_atom_site_aniso_U_11
_atom_site_aniso_U_22
_atom_site_aniso_U_33
_atom_site_aniso_U_23
_atom_site_aniso_U_13
_atom_site_aniso_U_12
Pd1 0.00877(13) 0.01462(14) 0.02431(15) -0.00640(11) 0.00246(10) -0.00273(10)
Pd2 0.01598(14) 0.01687(15) 0.02465(16) -0.00531(11) 0.00107(11) -0.00011(11)
Pd4 0.01194(14) 0.01990(15) 0.02640(16) -0.00205(11) -0.00129(11) -0.00260(11)
Pd3 0.01753(15) 0.01658(15) 0.02514(15) -0.00181(11) -0.00286(11) -0.00563(11)
P2 0.0078(4) 0.0157(4) 0.0169(4) 0.0002(3) -0.0008(3) -0.0013(3)
P3 0.0113(4) 0.0161(4) 0.0200(4) -0.0040(3) -0.0018(3) 0.0024(3)
Cl2 0.0261(5) 0.0229(5) 0.0345(5) -0.0082(4) 0.0043(4) -0.0093(4)
P1 0.0167(4) 0.0101(4) 0.0180(4) 0.0008(3) -0.0028(3) -0.0037(3)
Cl1 0.0218(4) 0.0314(5) 0.0351(5) -0.0129(4) 0.0085(4) -0.0070(4)
Cl3 0.0167(4) 0.0284(5) 0.0559(6) -0.0107(5) -0.0069(4) -0.0050(4)
Si2 0.0107(4) 0.0240(5) 0.0235(5) 0.0061(4) -0.0035(4) -0.0060(4)
Si3 0.0173(5) 0.0208(5) 0.0167(5) -0.0010(4) 0.0008(4) 0.0049(4)
Si1 0.0280(5) 0.0134(5) 0.0200(5) 0.0022(4) -0.0072(4) -0.0073(4)
N5 0.0114(13) 0.0150(14) 0.0151(14) -0.0022(11) 0.0009(11) 0.0038(11)
N1 0.0231(15) 0.0133(14) 0.0180(14) 0.0007(12) -0.0061(12) -0.0059(12)
N3 0.0115(13) 0.0177(15) 0.0181(14) 0.0029(12) -0.0014(11) -0.0047(11)
N2 0.0162(14) 0.0109(14) 0.0168(14) 0.0015(11) -0.0031(11) -0.0002(11)
N4 0.0082(13) 0.0189(15) 0.0169(14) 0.0030(12) -0.0026(11) -0.0019(11)
N6 0.0157(14) 0.0213(16) 0.0187(15) -0.0015(12) -0.0026(12) 0.0023(12)
C41 0.0147(17) 0.0219(18) 0.0164(17) -0.0006(14) -0.0018(13) -0.0001(14)
C25 0.0108(16) 0.0206(18) 0.0222(18) -0.0002(14) -0.0008(14) -0.0027(14)
C11 0.0221(18) 0.0100(16) 0.0229(18) 0.0022(13) -0.0067(15) -0.0047(14)
C26 0.0197(18) 0.027(2) 0.0263(19) -0.0012(16) -0.0066(15) -0.0037(16)
C30 0.0126(17) 0.032(2) 0.0276(19) -0.0050(16) -0.0011(15) -0.0055(15)
C45 0.0140(17) 0.0218(19) 0.030(2) -0.0051(15) -0.0057(15) 0.0011(14)
C21 0.0186(17) 0.0194(18) 0.0207(18) 0.0048(14) -0.0037(14) -0.0023(14)
C31 0.0141(16) 0.0172(18) 0.0264(19) 0.0021(14) -0.0056(14) -0.0036(14)
C51 0.0182(17) 0.0169(18) 0.0211(18) -0.0013(14) 0.0031(14) -0.0009(14)
C32 0.0171(17) 0.0232(19) 0.029(2) -0.0013(16) -0.0065(15) -0.0012(15)
C17 0.0228(18) 0.0175(18) 0.0143(16) 0.0015(13) -0.0044(14) -0.0030(14)
C37 0.0190(18) 0.0221(19) 0.0173(17) 0.0060(14) -0.0044(14) -0.0003(15)
C44 0.026(2) 0.029(2) 0.0196(18) -0.0050(16) -0.0007(15) 0.0012(16)
C16 0.0253(19) 0.0186(18) 0.033(2) -0.0059(16) -0.0022(16) -0.0054(16)
C1 0.031(2) 0.023(2) 0.0203(18) 0.0087(15) -0.0108(16) -0.0114(17)
C10 0.029(2) 0.0195(19) 0.0256(19) 0.0023(15) -0.0039(16) -0.0049(16)
C5 0.0202(18) 0.0135(17) 0.0238(18) -0.0031(14) -0.0059(14) -0.0003(14)
C12 0.0231(19) 0.0210(19) 0.0235(19) 0.0002(15) -0.0063(15) -0.0026(15)
C56 0.0202(18) 0.0224(19) 0.028(2) 0.0002(16) 0.0018(15) -0.0078(15)
C20 0.030(2) 0.0209(19) 0.027(2) 0.0066(16) -0.0104(17) -0.0064(16)
C6 0.0236(19) 0.0161(18) 0.033(2) -0.0007(16) -0.0029(16) -0.0018(15)
C24 0.028(2) 0.032(2) 0.0226(19) 0.0073(16) -0.0032(16) -0.0099(17)
C50 0.0168(18) 0.035(2) 0.034(2) -0.0114(18) 0.0001(16) -0.0034(17)
C4 0.045(3) 0.034(2) 0.023(2) 0.0035(17) -0.0130(19) -0.016(2)
C46 0.0217(19) 0.029(2) 0.033(2) -0.0101(17) -0.0019(17) 0.0008(16)
C15 0.031(2) 0.021(2) 0.038(2) -0.0051(17) -0.0080(18) -0.0093(17)
C43 0.032(2) 0.028(2) 0.028(2) -0.0001(17) -0.0002(17) -0.0122(18)
C52 0.0207(19) 0.023(2) 0.033(2) -0.0021(16) -0.0027(16) 0.0025(16)
C42 0.0209(18) 0.028(2) 0.0205(18) -0.0014(15) -0.0064(15) 0.0072(16)
C27 0.029(2) 0.033(2) 0.035(2) -0.0120(18) -0.0036(18) 0.0004(18)
C29 0.0093(17) 0.041(2) 0.041(2) -0.006(2) -0.0028(16) 0.0040(16)
C39 0.037(2) 0.0189(19) 0.032(2) 0.0041(16) -0.0113(18) 0.0020(17)
C73 0.017(3) 0.018(3) 0.018(3) 0.0001(17) -0.0050(18) -0.0038(18)
C23 0.026(2) 0.035(2) 0.026(2) 0.0041(17) -0.0123(17) -0.0058(17)
C7 0.021(2) 0.031(2) 0.040(2) -0.0034(19) 0.0030(17) 0.0002(17)
C36 0.025(2) 0.028(2) 0.031(2) 0.0016(17) -0.0024(17) -0.0114(17)
C40 0.025(2) 0.034(2) 0.032(2) 0.0036(18) -0.0150(17) -0.0015(17)
C14 0.024(2) 0.028(2) 0.049(3) 0.0027(19) -0.0086(19) -0.0110(17)
C53 0.035(2) 0.019(2) 0.043(3) 0.0013(18) 0.007(2) 0.0003(18)
C19 0.0228(19) 0.030(2) 0.030(2) 0.0096(17) -0.0102(16) -0.0032(17)
C22 0.038(2) 0.019(2) 0.035(2) 0.0049(17) -0.0057(19) 0.0014(17)
C57 0.0284(11) 0.0265(11) 0.0257(11) -0.0009(9) -0.0045(9) -0.0026(9)
C18 0.041(2) 0.031(2) 0.0196(19) -0.0037(16) -0.0068(17) 0.0015(19)
C13 0.0214(19) 0.031(2) 0.038(2) -0.0018(18) -0.0017(17) -0.0036(17)
C49 0.0172(19) 0.048(3) 0.043(2) -0.015(2) -0.0011(18) -0.0024(19)
C38 0.026(2) 0.046(3) 0.021(2) 0.0112(18) 0.0008(17) -0.0054(19)
C35 0.034(2) 0.032(2) 0.052(3) 0.000(2) -0.002(2) -0.019(2)
C28 0.020(2) 0.040(3) 0.044(3) -0.012(2) 0.0007(18) 0.0116(18)
C34 0.042(3) 0.024(2) 0.065(3) -0.005(2) -0.014(2) -0.012(2)
C8 0.030(2) 0.024(2) 0.043(3) -0.0028(19) -0.0012(19) 0.0122(18)
C3 0.048(3) 0.028(2) 0.029(2) 0.0139(17) -0.0140(19) -0.020(2)
C9 0.044(3) 0.0154(19) 0.039(2) 0.0032(17) -0.006(2) -0.0026(18)
C55 0.029(2) 0.035(2) 0.043(2) -0.007(2) 0.0006(19) -0.0161(19)
C33 0.031(2) 0.027(2) 0.044(2) -0.0082(19) -0.0080(19) -0.0006(18)
C2 0.031(2) 0.046(3) 0.029(2) 0.0054(19) -0.0134(18) -0.008(2)
C47 0.029(2) 0.046(3) 0.051(3) -0.011(2) -0.015(2) -0.015(2)
C66 0.042(3) 0.039(3) 0.039(2) -0.007(2) 0.000(2) -0.017(2)
C54 0.046(3) 0.022(2) 0.049(3) -0.0099(19) 0.011(2) -0.019(2)
C61 0.031(2) 0.059(3) 0.044(3) 0.000(2) -0.009(2) -0.012(2)
C48 0.017(2) 0.053(3) 0.054(3) -0.011(2) -0.0060(19) -0.010(2)
C68 0.041(2) 0.052(3) 0.062(3) -0.018(2) -0.009(2) -0.012(2)
C65 0.045(3) 0.038(3) 0.042(3) -0.002(2) -0.011(2) -0.005(2)
C63 0.043(3) 0.063(4) 0.052(3) 0.008(3) -0.007(2) -0.022(3)
C64 0.030(2) 0.062(3) 0.057(3) 0.000(3) -0.011(2) -0.011(2)
C62 0.043(3) 0.054(3) 0.049(3) 0.006(2) -0.013(2) -0.010(2)
C69 0.050(3) 0.060(3) 0.067(3) -0.017(3) -0.012(2) -0.014(2)
C67 0.062(3) 0.060(3) 0.070(3) -0.010(3) -0.024(3) -0.021(3)
C75 0.039(3) 0.034(3) 0.037(3) -0.0022(18) -0.0060(19) -0.0049(19)
C71 0.046(4) 0.048(5) 0.063(5) -0.024(4) -0.017(4) -0.005(4)
C70 0.056(5) 0.047(5) 0.051(5) -0.015(4) -0.011(4) -0.015(4)
C74 0.024(3) 0.029(3) 0.025(3) 0.0007(18) -0.0060(18) -0.0007(18)
C72 0.063(5) 0.053(5) 0.069(5) 0.000(4) -0.038(4) -0.002(4)
C59 0.037(3) 0.037(3) 0.036(3) -0.0003(18) -0.0093(18) -0.0025(18)
C60 0.031(3) 0.026(3) 0.029(3) -0.0001(17) -0.0044(18) -0.0067(18)
C58 0.031(3) 0.029(3) 0.029(3) -0.0017(18) -0.0064(19) -0.0059(18)
C77 0.043(5) 0.049(5) 0.065(7) -0.034(5) -0.002(5) -0.008(4)
C76 0.065(6) 0.056(6) 0.041(6) -0.017(5) -0.003(5) -0.030(5)
C78 0.046(6) 0.043(6) 0.072(7) -0.002(5) -0.021(5) -0.003(4)

loop_
_atom_type_symbol
_atom_type_description
_atom_type_scat_dispersion_real
_atom_type_scat_dispersion_imag
_atom_type_scat_source
C C 0.0033 0.0016 'International Tables Vol C Tables 4.2.6.8 and 6.1.1.4'
H H 0.0000 0.0000 'International Tables Vol C Tables 4.2.6.8 and 6.1.1.4'
N N 0.0061 0.0033 'International Tables Vol C Tables 4.2.6.8 and 6.1.1.4'
P P 0.1023 0.0942 'International Tables Vol C Tables 4.2.6.8 and 6.1.1.4'
Cl Cl 0.1484 0.1585 'International Tables Vol C Tables 4.2.6.8 and 6.1.1.4'
Pd Pd -0.9988 1.0072 'International Tables Vol C Tables 4.2.6.8 and 6.1.1.4'
Si Si 0.0817 0.0704 'International Tables Vol C Tables 4.2.6.8 and 6.1.1.4'

loop_
_geom_angle_atom_site_label_1
_geom_angle_atom_site_label_2
_geom_angle_atom_site_label_3
_geom_angle
_geom_angle_site_symmetry_1
_geom_angle_site_symmetry_3
_geom_angle_publ_flag
Si3 Pd1 Si1 120.28(4) . . ?
Si3 Pd1 Si2 119.58(4) . . ?
Si1 Pd1 Si2 118.93(4) . . ?
Si3 Pd1 Pd3 57.82(3) . . ?
Si1 Pd1 Pd3 175.67(3) . . ?
Si2 Pd1 Pd3 62.25(3) . . ?
Si3 Pd1 Pd2 163.36(3) . . ?
Si1 Pd1 Pd2 61.60(3) . . ?
Si2 Pd1 Pd2 57.65(3) . . ?
Pd3 Pd1 Pd2 118.939(13) . . ?
Si3 Pd1 Pd4 63.04(3) . . ?
Si1 Pd1 Pd4 57.24(3) . . ?
Si2 Pd1 Pd4 167.57(3) . . ?
Pd3 Pd1 Pd4 120.617(13) . . ?
Pd2 Pd1 Pd4 115.927(13) . . ?
Si2 Pd2 Cl1 124.61(3) . . ?
Si2 Pd2 Si1 103.64(3) . . ?
Cl1 Pd2 Si1 129.20(3) . . ?
Si2 Pd2 Pd1 52.62(2) . . ?
Cl1 Pd2 Pd1 162.03(3) . . ?
Si1 Pd2 Pd1 51.26(2) . . ?
Cl3 Pd4 Si1 124.06(4) . . ?
Cl3 Pd4 Si3 132.55(3) . . ?
Si1 Pd4 Si3 103.24(3) . . ?
Cl3 Pd4 Pd1 174.88(3) . . ?
Si1 Pd4 Pd1 52.64(3) . . ?
Si3 Pd4 Pd1 50.61(2) . . ?
Cl2 Pd3 Si3 121.29(4) . . ?
Cl2 Pd3 Si2 135.46(3) . . ?
Si3 Pd3 Si2 103.18(3) . . ?
Cl2 Pd3 Pd1 172.99(3) . . ?
Si3 Pd3 Pd1 52.46(3) . . ?
Si2 Pd3 Pd1 51.08(2) . . ?
N4 P2 N3 90.12(14) . . ?
N4 P2 C25 114.88(16) . . ?
N3 P2 C25 114.48(16) . . ?
N4 P2 C31 113.31(16) . . ?
N3 P2 C31 114.76(16) . . ?
C25 P2 C31 108.55(16) . . ?
N4 P2 Si2 44.92(10) . . ?
N3 P2 Si2 45.21(10) . . ?
C25 P2 Si2 125.64(12) . . ?
C31 P2 Si2 125.80(12) . . ?
N5 P3 N6 89.91(14) . . ?
N5 P3 C51 114.47(16) . . ?
N6 P3 C51 114.91(16) . . ?
N5 P3 C45 115.96(16) . . ?
N6 P3 C45 114.92(16) . . ?
C51 P3 C45 106.44(17) . . ?
N5 P3 Si3 44.89(10) . . ?
N6 P3 Si3 45.02(10) . . ?
C51 P3 Si3 125.89(12) . . ?
C45 P3 Si3 127.67(13) . . ?
N1 P1 N2 89.94(14) . . ?
N1 P1 C5 114.84(16) . . ?
N2 P1 C5 114.54(16) . . ?
N1 P1 C11 114.66(16) . . ?
N2 P1 C11 113.55(15) . . ?
C5 P1 C11 108.56(16) . . ?
N1 P1 Si1 45.23(10) . . ?
N2 P1 Si1 44.71(10) . . ?
C5 P1 Si1 126.87(12) . . ?
C11 P1 Si1 124.56(12) . . ?
N4 Si2 N3 79.94(12) . . ?
N4 Si2 Pd1 143.54(10) . . ?
N3 Si2 Pd1 135.96(10) . . ?
N4 Si2 Pd2 104.12(10) . . ?
N3 Si2 Pd2 115.33(10) . . ?
Pd1 Si2 Pd2 69.73(3) . . ?
N4 Si2 Pd3 104.17(10) . . ?
N3 Si2 Pd3 103.53(10) . . ?
Pd1 Si2 Pd3 66.66(3) . . ?
Pd2 Si2 Pd3 135.02(4) . . ?
N4 Si2 P2 39.90(9) . . ?
N3 Si2 P2 40.05(9) . . ?
Pd1 Si2 P2 174.04(5) . . ?
Pd2 Si2 P2 115.48(4) . . ?
Pd3 Si2 P2 108.70(4) . . ?
N5 Si3 N6 80.02(13) . . ?
N5 Si3 Pd1 138.43(10) . . ?
N6 Si3 Pd1 140.61(11) . . ?
N5 Si3 Pd3 110.60(10) . . ?
N6 Si3 Pd3 110.13(11) . . ?
Pd1 Si3 Pd3 69.73(3) . . ?
N5 Si3 P3 39.97(9) . . ?
N6 Si3 P3 40.05(10) . . ?
Pd1 Si3 P3 173.41(6) . . ?
Pd3 Si3 P3 116.78(5) . . ?
N5 Si3 Pd4 105.60(10) . . ?
N6 Si3 Pd4 100.33(11) . . ?
Pd1 Si3 Pd4 66.35(3) . . ?
Pd3 Si3 Pd4 135.74(4) . . ?
P3 Si3 Pd4 107.27(4) . . ?
N2 Si1 N1 79.98(13) . . ?
N2 Si1 Pd1 147.36(10) . . ?
N1 Si1 Pd1 131.30(10) . . ?
N2 Si1 Pd4 111.65(10) . . ?
N1 Si1 Pd4 110.45(10) . . ?
Pd1 Si1 Pd4 70.12(3) . . ?
N2 Si1 Pd2 94.73(10) . . ?
N1 Si1 Pd2 112.09(10) . . ?
Pd1 Si1 Pd2 67.14(3) . . ?
Pd4 Si1 Pd2 132.96(4) . . ?
N2 Si1 P1 40.06(9) . . ?
N1 Si1 P1 39.93(9) . . ?
Pd1 Si1 P1 168.96(5) . . ?
Pd4 Si1 P1 117.37(4) . . ?
Pd2 Si1 P1 107.99(4) . . ?
C41 N5 P3 132.1(2) . . ?
C41 N5 Si3 130.7(2) . . ?
P3 N5 Si3 95.14(14) . . ?
C1 N1 P1 131.4(2) . . ?
C1 N1 Si1 130.5(2) . . ?
P1 N1 Si1 94.84(14) . . ?
C21 N3 P2 131.4(2) . . ?
C21 N3 Si2 131.2(2) . . ?
P2 N3 Si2 94.74(14) . . ?
C17 N2 P1 130.7(2) . . ?
C17 N2 Si1 131.9(2) . . ?
P1 N2 Si1 95.23(14) . . ?
C37 N4 P2 131.0(2) . . ?
C37 N4 Si2 131.3(2) . . ?
P2 N4 Si2 95.19(14) . . ?
C57 N6 P3 132.9(2) . . ?
C57 N6 Si3 130.2(2) . . ?
P3 N6 Si3 94.93(15) . . ?
N5 C41 C44 110.2(3) . . ?
N5 C41 C43 109.3(3) . . ?
C44 C41 C43 110.7(3) . . ?
N5 C41 C42 106.9(3) . . ?
C44 C41 C42 109.4(3) . . ?
C43 C41 C42 110.2(3) . . ?
C26 C25 C30 120.1(3) . . ?
C26 C25 P2 118.7(3) . . ?
C30 C25 P2 120.5(3) . . ?
C12 C11 C16 119.5(3) . . ?
C12 C11 P1 118.2(3) . . ?
C16 C11 P1 121.3(3) . . ?
C27 C26 C25 119.5(3) . . ?
C27 C26 H38 120.3 . . ?
C25 C26 H38 120.3 . . ?
C29 C30 C25 119.4(4) . . ?
C29 C30 H42 120.3 . . ?
C25 C30 H42 120.3 . . ?
C46 C45 C50 119.8(3) . . ?
C46 C45 P3 118.1(3) . . ?
C50 C45 P3 122.0(3) . . ?
N3 C21 C24 107.1(3) . . ?
N3 C21 C23 109.7(3) . . ?
C24 C21 C23 109.4(3) . . ?
N3 C21 C22 110.0(3) . . ?
C24 C21 C22 109.5(3) . . ?
C23 C21 C22 111.1(3) . . ?
C32 C31 C36 119.8(3) . . ?
C32 C31 P2 117.5(3) . . ?
C36 C31 P2 121.8(3) . . ?
C56 C51 C52 119.5(4) . . ?
C56 C51 P3 118.6(3) . . ?
C52 C51 P3 121.6(3) . . ?
C31 C32 C33 120.3(4) . . ?
C31 C32 H43 119.9 . . ?
C33 C32 H43 119.9 . . ?
N2 C17 C18 110.3(3) . . ?
N2 C17 C19 109.9(3) . . ?
C18 C17 C19 110.8(3) . . ?
N2 C17 C20 106.6(3) . . ?
C18 C17 C20 110.0(3) . . ?
C19 C17 C20 109.0(3) . . ?
N4 C37 C40 107.0(3) . . ?
N4 C37 C39 109.8(3) . . ?
C40 C37 C39 110.4(3) . . ?
N4 C37 C38 110.8(3) . . ?
C40 C37 C38 108.9(3) . . ?
C39 C37 C38 110.0(3) . . ?
C41 C44 H63 109.5 . . ?
C41 C44 H64 109.5 . . ?
H63 C44 H64 109.5 . . ?
C41 C44 H65 109.5 . . ?
H63 C44 H65 109.5 . . ?
H64 C44 H65 109.5 . . ?
C11 C16 C15 120.7(4) . . ?
C11 C16 H19 119.6 . . ?
C15 C16 H19 119.6 . . ?
N1 C1 C4 106.9(3) . . ?
N1 C1 C3 109.8(3) . . ?
C4 C1 C3 110.0(3) . . ?
N1 C1 C2 109.3(3) . . ?
C4 C1 C2 109.9(3) . . ?
C3 C1 C2 110.8(3) . . ?
C9 C10 C5 119.2(4) . . ?
C9 C10 H14 120.4 . . ?
C5 C10 H14 120.4 . . ?
C6 C5 C10 120.2(3) . . ?
C6 C5 P1 117.7(3) . . ?
C10 C5 P1 121.8(3) . . ?
C11 C12 C13 119.8(4) . . ?
C11 C12 H15 120.1 . . ?
C13 C12 H15 120.1 . . ?
C51 C56 C55 120.5(4) . . ?
C51 C56 H75 119.8 . . ?
C55 C56 H75 119.8 . . ?
C17 C20 H26 109.5 . . ?
C17 C20 H27 109.5 . . ?
H26 C20 H27 109.5 . . ?
C17 C20 H28 109.5 . . ?
H26 C20 H28 109.5 . . ?
H27 C20 H28 109.5 . . ?
C7 C6 C5 119.9(4) . . ?
C7 C6 H10 120.0 . . ?
C5 C6 H10 120.0 . . ?
C21 C24 H35 109.5 . . ?
C21 C24 H36 109.5 . . ?
H35 C24 H36 109.5 . . ?
C21 C24 H37 109.5 . . ?
H35 C24 H37 109.5 . . ?
H36 C24 H37 109.5 . . ?
C49 C50 C45 119.7(4) . . ?
C49 C50 H70 120.2 . . ?
C45 C50 H70 120.2 . . ?
C1 C4 H7 109.5 . . ?
C1 C4 H8 109.5 . . ?
H7 C4 H8 109.5 . . ?
C1 C4 H9 109.5 . . ?
H7 C4 H9 109.5 . . ?
H8 C4 H9 109.5 . . ?
C45 C46 C47 119.0(4) . . ?
C45 C46 H66 120.5 . . ?
C47 C46 H66 120.5 . . ?
C14 C15 C16 119.1(4) . . ?
C14 C15 H18 120.5 . . ?
C16 C15 H18 120.5 . . ?
C41 C43 H60 109.5 . . ?
C41 C43 H61 109.5 . . ?
H60 C43 H61 109.5 . . ?
C41 C43 H62 109.5 . . ?
H60 C43 H62 109.5 . . ?
H61 C43 H62 109.5 . . ?
C53 C52 C51 119.9(4) . . ?
C53 C52 H71 120.0 . . ?
C51 C52 H71 120.0 . . ?
C41 C42 H57 109.5 . . ?
C41 C42 H58 109.5 . . ?
H57 C42 H58 109.5 . . ?
C41 C42 H59 109.5 . . ?
H57 C42 H59 109.5 . . ?
H58 C42 H59 109.5 . . ?
C26 C27 C28 119.9(4) . . ?
C26 C27 H39 120.1 . . ?
C28 C27 H39 120.1 . . ?
C28 C29 C30 120.7(4) . . ?
C28 C29 H41 119.6 . . ?
C30 C29 H41 119.6 . . ?
C37 C39 H51 109.5 . . ?
C37 C39 H52 109.5 . . ?
H51 C39 H52 109.5 . . ?
C37 C39 H53 109.5 . . ?
H51 C39 H53 109.5 . . ?
H52 C39 H53 109.5 . . ?
C57 C73 H99 109.5 . . ?
C57 C73 H100 109.5 . . ?
H99 C73 H100 109.5 . . ?
C57 C73 H101 109.5 . . ?
H99 C73 H101 109.5 . . ?
H100 C73 H101 109.5 . . ?
C21 C23 H32 109.5 . . ?
C21 C23 H33 109.5 . . ?
H32 C23 H33 109.5 . . ?
C21 C23 H34 109.5 . . ?
H32 C23 H34 109.5 . . ?
H33 C23 H34 109.5 . . ?
C6 C7 C8 120.0(4) . . ?
C6 C7 H11 120.0 . . ?
C8 C7 H11 120.0 . . ?
C35 C36 C31 119.6(4) . . ?
C35 C36 H47 120.2 . . ?
C31 C36 H47 120.2 . . ?
C37 C40 H54 109.5 . . ?
C37 C40 H55 109.5 . . ?
H54 C40 H55 109.5 . . ?
C37 C40 H56 109.5 . . ?
H54 C40 H56 109.5 . . ?
H55 C40 H56 109.5 . . ?
C13 C14 C15 120.8(4) . . ?
C13 C14 H17 119.6 . . ?
C15 C14 H17 119.6 . . ?
C54 C53 C52 119.8(4) . . ?
C54 C53 H72 120.1 . . ?
C52 C53 H72 120.1 . . ?
C17 C19 H23 109.5 . . ?
C17 C19 H24 109.5 . . ?
H23 C19 H24 109.5 . . ?
C17 C19 H25 109.5 . . ?
H23 C19 H25 109.5 . . ?
H24 C19 H25 109.5 . . ?
C21 C22 H29 109.5 . . ?
C21 C22 H30 109.5 . . ?
H29 C22 H30 109.5 . . ?
C21 C22 H31 109.5 . . ?
H29 C22 H31 109.5 . . ?
H30 C22 H31 109.5 . . ?
C75 C57 N6 114.3(5) . . ?
C59 C57 N6 112.7(4) . . ?
C59 C57 C58 114.8(6) . . ?
N6 C57 C58 107.3(5) . . ?
C75 C57 C73 113.4(6) . . ?
N6 C57 C73 107.4(5) . . ?
C75 C57 C74 108.5(5) . . ?
N6 C57 C74 106.4(4) . . ?
C73 C57 C74 106.4(5) . . ?
C59 C57 C60 107.2(5) . . ?
N6 C57 C60 106.9(4) . . ?
C58 C57 C60 107.4(5) . . ?
C17 C18 H20 109.5 . . ?
C17 C18 H21 109.5 . . ?
H20 C18 H21 109.5 . . ?
C17 C18 H22 109.5 . . ?
H20 C18 H22 109.5 . . ?
H21 C18 H22 109.5 . . ?
C14 C13 C12 120.0(4) . . ?
C14 C13 H16 120.0 . . ?
C12 C13 H16 120.0 . . ?
C48 C49 C50 119.9(4) . . ?
C48 C49 H69 120.0 . . ?
C50 C49 H69 120.0 . . ?
C37 C38 H48 109.5 . . ?
C37 C38 H49 109.5 . . ?
H48 C38 H49 109.5 . . ?
C37 C38 H50 109.5 . . ?
H48 C38 H50 109.5 . . ?
H49 C38 H50 109.5 . . ?
C34 C35 C36 120.2(4) . . ?
C34 C35 H46 119.9 . . ?
C36 C35 H46 119.9 . . ?
C29 C28 C27 120.4(4) . . ?
C29 C28 H40 119.8 . . ?
C27 C28 H40 119.8 . . ?
C35 C34 C33 120.7(4) . . ?
C35 C34 H45 119.6 . . ?
C33 C34 H45 119.6 . . ?
C9 C8 C7 120.4(4) . . ?
C9 C8 H12 119.8 . . ?
C7 C8 H12 119.8 . . ?
C1 C3 H4 109.5 . . ?
C1 C3 H5 109.5 . . ?
H4 C3 H5 109.5 . . ?
C1 C3 H6 109.5 . . ?
H4 C3 H6 109.5 . . ?
H5 C3 H6 109.5 . . ?
C8 C9 C10 120.3(4) . . ?
C8 C9 H13 119.8 . . ?
C10 C9 H13 119.8 . . ?
C56 C55 C54 119.3(4) . . ?
C56 C55 H74 120.3 . . ?
C54 C55 H74 120.3 . . ?
C34 C33 C32 119.4(4) . . ?
C34 C33 H44 120.3 . . ?
C32 C33 H44 120.3 . . ?
C1 C2 H1 109.5 . . ?
C1 C2 H2 109.5 . . ?
H1 C2 H2 109.5 . . ?
C1 C2 H3 109.5 . . ?
H1 C2 H3 109.5 . . ?
H2 C2 H3 109.5 . . ?
C48 C47 C46 121.1(4) . . ?
C48 C47 H67 119.5 . . ?
C46 C47 H67 119.5 . . ?
C65 C66 C61 120.3(4) . . ?
C65 C66 H90 119.9 . . ?
C61 C66 H90 119.9 . . ?
C53 C54 C55 120.9(4) . . ?
C53 C54 H73 119.6 . . ?
C55 C54 H73 119.6 . . ?
C62 C61 C66 119.6(4) . . ?
C62 C61 H85 120.2 . . ?
C66 C61 H85 120.2 . . ?
C47 C48 C49 120.5(4) . . ?
C47 C48 H68 119.8 . . ?
C49 C48 H68 119.8 . . ?
C67 C68 C69 120.6(5) . . ?
C67 C68 H93 119.7 . . ?
C69 C68 H93 119.7 . . ?
C64 C65 C66 119.7(5) . . ?
C64 C65 H89 120.2 . . ?
C66 C65 H89 120.2 . . ?
C64 C63 C62 120.1(5) . . ?
C64 C63 H87 119.9 . . ?
C62 C63 H87 119.9 . . ?
C65 C64 C63 120.6(5) . . ?
C65 C64 H88 119.7 . . ?
C63 C64 H88 119.7 . . ?
C61 C62 C63 119.7(5) . . ?
C61 C62 H86 120.1 . . ?
C63 C62 H86 120.1 . . ?
C70 C69 C68 130.4(7) . . ?
C68 C69 C76 111.6(7) . . ?
C70 C69 H94 114.8 . . ?
C68 C69 H94 114.8 . . ?
C68 C69 H95 124.2 . . ?
C76 C69 H95 124.2 . . ?
C78 C67 C68 130.8(8) . . ?
C68 C67 C72 111.8(6) . . ?
C68 C67 H91 124.1 . . ?
C72 C67 H91 124.1 . . ?
C78 C67 H92 114.6 . . ?
C68 C67 H92 114.6 . . ?
C57 C75 H105 109.5 . . ?
C57 C75 H106 109.5 . . ?
H105 C75 H106 109.5 . . ?
C57 C75 H107 109.5 . . ?
H105 C75 H107 109.5 . . ?
H106 C75 H107 109.5 . . ?
C70 C71 C72 119.8(8) . . ?
C70 C71 H97 120.1 . . ?
C72 C71 H97 120.1 . . ?
C69 C70 C71 112.4(8) . . ?
C69 C70 H96 123.8 . . ?
C71 C70 H96 123.8 . . ?
C57 C74 H102 109.5 . . ?
C57 C74 H103 109.5 . . ?
H102 C74 H103 109.5 . . ?
C57 C74 H104 109.5 . . ?
H102 C74 H104 109.5 . . ?
H103 C74 H104 109.5 . . ?
C71 C72 C67 124.9(8) . . ?
C71 C72 H98 117.5 . . ?
C67 C72 H98 117.5 . . ?
C57 C59 H79 109.5 . . ?
C57 C59 H80 109.5 . . ?
H79 C59 H80 109.5 . . ?
C57 C59 H81 109.5 . . ?
H79 C59 H81 109.5 . . ?
H80 C59 H81 109.5 . . ?
C57 C60 H82 109.5 . . ?
C57 C60 H83 109.5 . . ?
H82 C60 H83 109.5 . . ?
C57 C60 H84 109.5 . . ?
H82 C60 H84 109.5 . . ?
H83 C60 H84 109.5 . . ?
C57 C58 H76 109.5 . . ?
C57 C58 H77 109.5 . . ?
H76 C58 H77 109.5 . . ?
C57 C58 H78 109.5 . . ?
H76 C58 H78 109.5 . . ?
H77 C58 H78 109.5 . . ?
C78 C77 C76 120.7(8) . . ?
C78 C77 H109 119.7 . . ?
C76 C77 H109 119.7 . . ?
C77 C76 C69 125.2(9) . . ?
C77 C76 H108 117.4 . . ?
C69 C76 H108 117.4 . . ?
C67 C78 C77 110.7(8) . . ?
C67 C78 H110 124.7 . . ?
C77 C78 H110 124.7 . . ?

loop_
_geom_bond_atom_site_label_1
_geom_bond_atom_site_label_2
_geom_bond_distance
_geom_bond_site_symmetry_2
_geom_bond_publ_flag
Pd1 Si3 2.2279(10) . ?
Pd1 Si1 2.2320(10) . ?
Pd1 Si2 2.2336(10) . ?
Pd1 Pd3 2.6358(4) . ?
Pd1 Pd2 2.6367(4) . ?
Pd1 Pd4 2.6408(4) . ?
Pd2 Si2 2.3744(11) . ?
Pd2 Cl1 2.3803(10) . ?
Pd2 Si1 2.5172(11) . ?
Pd4 Cl3 2.3513(9) . ?
Pd4 Si1 2.3616(11) . ?
Pd4 Si3 2.5697(11) . ?
Pd3 Cl2 2.3488(10) . ?
Pd3 Si3 2.3781(11) . ?
Pd3 Si2 2.5406(11) . ?
P2 N4 1.637(3) . ?
P2 N3 1.641(3) . ?
P2 C25 1.785(4) . ?
P2 C31 1.794(4) . ?
P2 Si2 2.5410(12) . ?
P3 N5 1.638(3) . ?
P3 N6 1.640(3) . ?
P3 C51 1.798(4) . ?
P3 C45 1.806(4) . ?
P3 Si3 2.5397(13) . ?
P1 N1 1.637(3) . ?
P1 N2 1.642(3) . ?
P1 C5 1.794(4) . ?
P1 C11 1.798(4) . ?
P1 Si1 2.5408(13) . ?
Si2 N4 1.802(3) . ?
Si2 N3 1.810(3) . ?
Si3 N5 1.800(3) . ?
Si3 N6 1.803(3) . ?
Si1 N2 1.795(3) . ?
Si1 N1 1.810(3) . ?
N5 C41 1.487(4) . ?
N1 C1 1.487(4) . ?
N3 C21 1.487(4) . ?
N2 C17 1.502(4) . ?
N4 C37 1.487(4) . ?
N6 C57 1.490(5) . ?
C41 C44 1.518(5) . ?
C41 C43 1.526(5) . ?
C41 C42 1.530(5) . ?
C25 C26 1.396(5) . ?
C25 C30 1.402(5) . ?
C11 C12 1.385(5) . ?
C11 C16 1.392(5) . ?
C26 C27 1.384(6) . ?
C26 H38 0.9500 . ?
C30 C29 1.380(5) . ?
C30 H42 0.9500 . ?
C45 C46 1.387(5) . ?
C45 C50 1.398(5) . ?
C21 C24 1.529(5) . ?
C21 C23 1.531(5) . ?
C21 C22 1.534(5) . ?
C31 C32 1.383(5) . ?
C31 C36 1.403(5) . ?
C51 C56 1.382(5) . ?
C51 C52 1.399(5) . ?
C32 C33 1.391(6) . ?
C32 H43 0.9500 . ?
C17 C18 1.509(5) . ?
C17 C19 1.524(5) . ?
C17 C20 1.526(5) . ?
C37 C40 1.520(5) . ?
C37 C39 1.522(5) . ?
C37 C38 1.528(5) . ?
C44 H63 0.9800 . ?
C44 H64 0.9800 . ?
C44 H65 0.9800 . ?
C16 C15 1.393(5) . ?
C16 H19 0.9500 . ?
C1 C4 1.518(6) . ?
C1 C3 1.528(5) . ?
C1 C2 1.531(6) . ?
C10 C9 1.390(6) . ?
C10 C5 1.398(5) . ?
C10 H14 0.9500 . ?
C5 C6 1.389(5) . ?
C12 C13 1.398(5) . ?
C12 H15 0.9500 . ?
C56 C55 1.382(6) . ?
C56 H75 0.9500 . ?
C20 H26 0.9800 . ?
C20 H27 0.9800 . ?
C20 H28 0.9800 . ?
C6 C7 1.384(5) . ?
C6 H10 0.9500 . ?
C24 H35 0.9800 . ?
C24 H36 0.9800 . ?
C24 H37 0.9800 . ?
C50 C49 1.398(5) . ?
C50 H70 0.9500 . ?
C4 H7 0.9800 . ?
C4 H8 0.9800 . ?
C4 H9 0.9800 . ?
C46 C47 1.399(6) . ?
C46 H66 0.9500 . ?
C15 C14 1.381(6) . ?
C15 H18 0.9500 . ?
C43 H60 0.9800 . ?
C43 H61 0.9800 . ?
C43 H62 0.9800 . ?
C52 C53 1.381(6) . ?
C52 H71 0.9500 . ?
C42 H57 0.9800 . ?
C42 H58 0.9800 . ?
C42 H59 0.9800 . ?
C27 C28 1.397(6) . ?
C27 H39 0.9500 . ?
C29 C28 1.366(6) . ?
C29 H41 0.9500 . ?
C39 H51 0.9800 . ?
C39 H52 0.9800 . ?
C39 H53 0.9800 . ?
C73 C57 1.517(7) . ?
C73 H99 0.9800 . ?
C73 H100 0.9800 . ?
C73 H101 0.9800 . ?
C23 H32 0.9800 . ?
C23 H33 0.9800 . ?
C23 H34 0.9800 . ?
C7 C8 1.384(6) . ?
C7 H11 0.9500 . ?
C36 C35 1.385(6) . ?
C36 H47 0.9500 . ?
C40 H54 0.9800 . ?
C40 H55 0.9800 . ?
C40 H56 0.9800 . ?
C14 C13 1.377(6) . ?
C14 H17 0.9500 . ?
C53 C54 1.374(7) . ?
C53 H72 0.9500 . ?
C19 H23 0.9800 . ?
C19 H24 0.9800 . ?
C19 H25 0.9800 . ?
C22 H29 0.9800 . ?
C22 H30 0.9800 . ?
C22 H31 0.9800 . ?
C57 C75 1.477(7) . ?
C57 C59 1.483(7) . ?
C57 C58 1.509(7) . ?
C57 C74 1.594(7) . ?
C57 C60 1.597(7) . ?
C18 H20 0.9800 . ?
C18 H21 0.9800 . ?
C18 H22 0.9800 . ?
C13 H16 0.9500 . ?
C49 C48 1.372(6) . ?
C49 H69 0.9500 . ?
C38 H48 0.9800 . ?
C38 H49 0.9800 . ?
C38 H50 0.9800 . ?
C35 C34 1.377(7) . ?
C35 H46 0.9500 . ?
C28 H40 0.9500 . ?
C34 C33 1.388(6) . ?
C34 H45 0.9500 . ?
C8 C9 1.380(6) . ?
C8 H12 0.9500 . ?
C3 H4 0.9800 . ?
C3 H5 0.9800 . ?
C3 H6 0.9800 . ?
C9 H13 0.9500 . ?
C55 C54 1.387(6) . ?
C55 H74 0.9500 . ?
C33 H44 0.9500 . ?
C2 H1 0.9800 . ?
C2 H2 0.9800 . ?
C2 H3 0.9800 . ?
C47 C48 1.363(7) . ?
C47 H67 0.9500 . ?
C66 C65 1.372(7) . ?
C66 C61 1.386(7) . ?
C66 H90 0.9500 . ?
C54 H73 0.9500 . ?
C61 C62 1.377(7) . ?
C61 H85 0.9500 . ?
C48 H68 0.9500 . ?
C68 C67 1.354(6) . ?
C68 C69 1.359(6) . ?
C68 H93 0.9500 . ?
C65 C64 1.369(7) . ?
C65 H89 0.9500 . ?
C63 C64 1.370(7) . ?
C63 C62 1.378(7) . ?
C63 H87 0.9500 . ?
C64 H88 0.9500 . ?
C62 H86 0.9500 . ?
C69 C70 1.334(8) . ?
C69 C76 1.427(8) . ?
C69 H94 0.9500 . ?
C69 H95 0.9500 . ?
C67 C78 1.345(8) . ?
C67 C72 1.447(8) . ?
C67 H91 0.9500 . ?
C67 H92 0.9500 . ?
C75 H105 0.9800 . ?
C75 H106 0.9800 . ?
C75 H107 0.9800 . ?
C71 C70 1.383(8) . ?
C71 C72 1.403(8) . ?
C71 H97 0.9500 . ?
C70 H96 0.9500 . ?
C74 H102 0.9800 . ?
C74 H103 0.9800 . ?
C74 H104 0.9800 . ?
C72 H98 0.9500 . ?
C59 H79 0.9800 . ?
C59 H80 0.9800 . ?
C59 H81 0.9800 . ?
C60 H82 0.9800 . ?
C60 H83 0.9800 . ?
C60 H84 0.9800 . ?
C58 H76 0.9800 . ?
C58 H77 0.9800 . ?
C58 H78 0.9800 . ?
C77 C78 1.390(9) . ?
C77 C76 1.402(9) . ?
C77 H109 0.9500 . ?
C76 H108 0.9500 . ?
C78 H110 0.9500 . ?

loop_
_geom_torsion_atom_site_label_1
_geom_torsion_atom_site_label_2
_geom_torsion_atom_site_label_3
_geom_torsion_atom_site_label_4
_geom_torsion
_geom_torsion_site_symmetry_1
_geom_torsion_site_symmetry_2
_geom_torsion_site_symmetry_3
_geom_torsion_site_symmetry_4
_geom_torsion_publ_flag
N6 P3 N5 C41 -164.1(3) . . . . ?
C51 P3 N5 C41 78.4(3) . . . . ?
C45 P3 N5 C41 -46.2(4) . . . . ?
Si3 P3 N5 C41 -164.5(4) . . . . ?
N6 P3 N5 Si3 0.41(15) . . . . ?
C51 P3 N5 Si3 -117.11(16) . . . . ?
C45 P3 N5 Si3 118.32(17) . . . . ?
N6 Si3 N5 C41 164.5(3) . . . . ?
Pd1 Si3 N5 C41 -5.3(4) . . . . ?
Pd3 Si3 N5 C41 -87.6(3) . . . . ?
P3 Si3 N5 C41 164.8(4) . . . . ?
Pd4 Si3 N5 C41 66.4(3) . . . . ?
N6 Si3 N5 P3 -0.38(14) . . . . ?
Pd1 Si3 N5 P3 -170.20(9) . . . . ?
Pd3 Si3 N5 P3 107.51(11) . . . . ?
Pd4 Si3 N5 P3 -98.42(12) . . . . ?
N2 P1 N1 C1 -159.6(3) . . . . ?
C5 P1 N1 C1 -42.4(4) . . . . ?
C11 P1 N1 C1 84.3(3) . . . . ?
Si1 P1 N1 C1 -160.6(4) . . . . ?
N2 P1 N1 Si1 0.97(15) . . . . ?
C5 P1 N1 Si1 118.17(16) . . . . ?
C11 P1 N1 Si1 -115.08(16) . . . . ?
N2 Si1 N1 C1 159.9(3) . . . . ?
Pd1 Si1 N1 C1 -9.5(4) . . . . ?
Pd4 Si1 N1 C1 -90.5(3) . . . . ?
Pd2 Si1 N1 C1 68.9(3) . . . . ?
P1 Si1 N1 C1 160.8(4) . . . . ?
N2 Si1 N1 P1 -0.90(14) . . . . ?
Pd1 Si1 N1 P1 -170.34(8) . . . . ?
Pd4 Si1 N1 P1 108.61(12) . . . . ?
Pd2 Si1 N1 P1 -91.97(12) . . . . ?
N4 P2 N3 C21 163.3(3) . . . . ?
C25 P2 N3 C21 45.7(4) . . . . ?
C31 P2 N3 C21 -80.8(3) . . . . ?
Si2 P2 N3 C21 162.4(4) . . . . ?
N4 P2 N3 Si2 0.85(15) . . . . ?
C25 P2 N3 Si2 -116.75(16) . . . . ?
C31 P2 N3 Si2 116.74(16) . . . . ?
N4 Si2 N3 C21 -163.2(3) . . . . ?
Pd1 Si2 N3 C21 24.2(4) . . . . ?
Pd2 Si2 N3 C21 -62.3(3) . . . . ?
Pd3 Si2 N3 C21 94.4(3) . . . . ?
P2 Si2 N3 C21 -162.5(4) . . . . ?
N4 Si2 N3 P2 -0.78(14) . . . . ?
Pd1 Si2 N3 P2 -173.37(8) . . . . ?
Pd2 Si2 N3 P2 100.18(12) . . . . ?
Pd3 Si2 N3 P2 -103.08(11) . . . . ?
N1 P1 N2 C17 -165.1(3) . . . . ?
C5 P1 N2 C17 77.4(3) . . . . ?
C11 P1 N2 C17 -48.1(3) . . . . ?
Si1 P1 N2 C17 -164.1(4) . . . . ?
N1 P1 N2 Si1 -0.98(15) . . . . ?
C5 P1 N2 Si1 -118.44(16) . . . . ?
C11 P1 N2 Si1 116.06(16) . . . . ?
N1 Si1 N2 C17 164.7(3) . . . . ?
Pd1 Si1 N2 C17 -30.1(4) . . . . ?
Pd4 Si1 N2 C17 56.6(3) . . . . ?
Pd2 Si1 N2 C17 -83.6(3) . . . . ?
P1 Si1 N2 C17 163.8(4) . . . . ?
N1 Si1 N2 P1 0.90(14) . . . . ?
Pd1 Si1 N2 P1 166.11(11) . . . . ?
Pd4 Si1 N2 P1 -107.26(11) . . . . ?
Pd2 Si1 N2 P1 112.53(11) . . . . ?
N3 P2 N4 C37 162.5(3) . . . . ?
C25 P2 N4 C37 -80.2(3) . . . . ?
C31 P2 N4 C37 45.3(4) . . . . ?
Si2 P2 N4 C37 163.4(4) . . . . ?
N3 P2 N4 Si2 -0.85(15) . . . . ?
C25 P2 N4 Si2 116.40(16) . . . . ?
C31 P2 N4 Si2 -118.04(16) . . . . ?
N3 Si2 N4 C37 -162.5(3) . . . . ?
Pd1 Si2 N4 C37 8.8(4) . . . . ?
Pd2 Si2 N4 C37 83.7(3) . . . . ?
Pd3 Si2 N4 C37 -61.0(3) . . . . ?
P2 Si2 N4 C37 -163.3(4) . . . . ?
N3 Si2 N4 P2 0.78(14) . . . . ?
Pd1 Si2 N4 P2 172.10(10) . . . . ?
Pd2 Si2 N4 P2 -113.01(11) . . . . ?
Pd3 Si2 N4 P2 102.33(11) . . . . ?
N5 P3 N6 C57 -165.1(3) . . . . ?
C51 P3 N6 C57 -47.9(4) . . . . ?
C45 P3 N6 C57 76.1(4) . . . . ?
Si3 P3 N6 C57 -164.7(4) . . . . ?
N5 P3 N6 Si3 -0.41(15) . . . . ?
C51 P3 N6 Si3 116.72(17) . . . . ?
C45 P3 N6 Si3 -119.23(17) . . . . ?
N5 Si3 N6 C57 165.7(3) . . . . ?
Pd1 Si3 N6 C57 -25.0(4) . . . . ?
Pd3 Si3 N6 C57 57.3(3) . . . . ?
P3 Si3 N6 C57 165.3(4) . . . . ?
Pd4 Si3 N6 C57 -90.1(3) . . . . ?
N5 Si3 N6 P3 0.38(14) . . . . ?
Pd1 Si3 N6 P3 169.73(9) . . . . ?
Pd3 Si3 N6 P3 -108.03(12) . . . . ?
Pd4 Si3 N6 P3 104.60(12) . . . . ?
P3 N5 C41 C44 -39.5(4) . . . . ?
Si3 N5 C41 C44 161.0(3) . . . . ?
P3 N5 C41 C43 82.4(4) . . . . ?
Si3 N5 C41 C43 -77.1(4) . . . . ?
P3 N5 C41 C42 -158.3(3) . . . . ?
Si3 N5 C41 C42 42.2(4) . . . . ?
N4 P2 C25 C26 -20.4(3) . . . . ?
N3 P2 C25 C26 81.9(3) . . . . ?
C31 P2 C25 C26 -148.4(3) . . . . ?
Si2 P2 C25 C26 30.7(3) . . . . ?
N4 P2 C25 C30 169.2(3) . . . . ?
N3 P2 C25 C30 -88.5(3) . . . . ?
C31 P2 C25 C30 41.2(3) . . . . ?
Si2 P2 C25 C30 -139.7(3) . . . . ?
N1 P1 C11 C12 27.0(3) . . . . ?
N2 P1 C11 C12 -74.5(3) . . . . ?
C5 P1 C11 C12 156.9(3) . . . . ?
Si1 P1 C11 C12 -24.3(3) . . . . ?
N1 P1 C11 C16 -164.2(3) . . . . ?
N2 P1 C11 C16 94.3(3) . . . . ?
C5 P1 C11 C16 -34.3(3) . . . . ?
Si1 P1 C11 C16 144.4(3) . . . . ?
C30 C25 C26 C27 -1.5(6) . . . . ?
P2 C25 C26 C27 -171.9(3) . . . . ?
C26 C25 C30 C29 -0.5(6) . . . . ?
P2 C25 C30 C29 169.7(3) . . . . ?
N5 P3 C45 C46 -79.3(3) . . . . ?
N6 P3 C45 C46 23.6(4) . . . . ?
C51 P3 C45 C46 152.1(3) . . . . ?
Si3 P3 C45 C46 -27.6(4) . . . . ?
N5 P3 C45 C50 98.5(3) . . . . ?
N6 P3 C45 C50 -158.6(3) . . . . ?
C51 P3 C45 C50 -30.1(4) . . . . ?
Si3 P3 C45 C50 150.2(3) . . . . ?
P2 N3 C21 C24 167.4(3) . . . . ?
Si2 N3 C21 C24 -36.2(4) . . . . ?
P2 N3 C21 C23 48.8(4) . . . . ?
Si2 N3 C21 C23 -154.8(3) . . . . ?
P2 N3 C21 C22 -73.7(4) . . . . ?
Si2 N3 C21 C22 82.8(4) . . . . ?
N4 P2 C31 C32 70.6(3) . . . . ?
N3 P2 C31 C32 -31.0(3) . . . . ?
C25 P2 C31 C32 -160.5(3) . . . . ?
Si2 P2 C31 C32 20.4(3) . . . . ?
N4 P2 C31 C36 -98.4(3) . . . . ?
N3 P2 C31 C36 160.0(3) . . . . ?
C25 P2 C31 C36 30.5(3) . . . . ?
Si2 P2 C31 C36 -148.6(3) . . . . ?
N5 P3 C51 C56 22.7(3) . . . . ?
N6 P3 C51 C56 -79.4(3) . . . . ?
C45 P3 C51 C56 152.2(3) . . . . ?
Si3 P3 C51 C56 -28.1(3) . . . . ?
N5 P3 C51 C52 -162.9(3) . . . . ?
N6 P3 C51 C52 95.0(3) . . . . ?
C45 P3 C51 C52 -33.4(4) . . . . ?
Si3 P3 C51 C52 146.3(3) . . . . ?
C36 C31 C32 C33 0.6(5) . . . . ?
P2 C31 C32 C33 -168.6(3) . . . . ?
P1 N2 C17 C18 -54.4(4) . . . . ?
Si1 N2 C17 C18 147.1(3) . . . . ?
P1 N2 C17 C19 68.1(4) . . . . ?
Si1 N2 C17 C19 -90.4(4) . . . . ?
P1 N2 C17 C20 -173.8(3) . . . . ?
Si1 N2 C17 C20 27.6(4) . . . . ?
P2 N4 C37 C40 162.1(3) . . . . ?
Si2 N4 C37 C40 -40.2(4) . . . . ?
P2 N4 C37 C39 -78.1(4) . . . . ?
Si2 N4 C37 C39 79.6(4) . . . . ?
P2 N4 C37 C38 43.6(5) . . . . ?
Si2 N4 C37 C38 -158.7(3) . . . . ?
C12 C11 C16 C15 0.6(6) . . . . ?
P1 C11 C16 C15 -168.0(3) . . . . ?
P1 N1 C1 C4 -163.5(3) . . . . ?
Si1 N1 C1 C4 42.3(4) . . . . ?
P1 N1 C1 C3 -44.2(5) . . . . ?
Si1 N1 C1 C3 161.6(3) . . . . ?
P1 N1 C1 C2 77.6(4) . . . . ?
Si1 N1 C1 C2 -76.6(4) . . . . ?
C9 C10 C5 C6 -1.0(6) . . . . ?
C9 C10 C5 P1 -174.6(3) . . . . ?
N1 P1 C5 C6 -78.7(3) . . . . ?
N2 P1 C5 C6 23.5(3) . . . . ?
C11 P1 C5 C6 151.5(3) . . . . ?
Si1 P1 C5 C6 -27.2(4) . . . . ?
N1 P1 C5 C10 95.1(3) . . . . ?
N2 P1 C5 C10 -162.8(3) . . . . ?
C11 P1 C5 C10 -34.7(3) . . . . ?
Si1 P1 C5 C10 146.6(3) . . . . ?
C16 C11 C12 C13 -0.5(5) . . . . ?
P1 C11 C12 C13 168.5(3) . . . . ?
C52 C51 C56 C55 1.4(6) . . . . ?
P3 C51 C56 C55 175.9(3) . . . . ?
C10 C5 C6 C7 0.8(6) . . . . ?
P1 C5 C6 C7 174.7(3) . . . . ?
C46 C45 C50 C49 -1.8(6) . . . . ?
P3 C45 C50 C49 -179.5(3) . . . . ?
C50 C45 C46 C47 1.2(6) . . . . ?
P3 C45 C46 C47 179.0(3) . . . . ?
C11 C16 C15 C14 -0.3(6) . . . . ?
C56 C51 C52 C53 -2.3(6) . . . . ?
P3 C51 C52 C53 -176.7(3) . . . . ?
C25 C26 C27 C28 2.3(6) . . . . ?
C25 C30 C29 C28 1.7(6) . . . . ?
C5 C6 C7 C8 0.1(6) . . . . ?
C32 C31 C36 C35 -0.1(6) . . . . ?
P2 C31 C36 C35 168.7(3) . . . . ?
C16 C15 C14 C13 -0.1(6) . . . . ?
C51 C52 C53 C54 1.4(6) . . . . ?
P3 N6 C57 C75 49.0(7) . . . . ?
Si3 N6 C57 C75 -110.8(6) . . . . ?
P3 N6 C57 C59 -42.5(6) . . . . ?
Si3 N6 C57 C59 157.7(5) . . . . ?
P3 N6 C57 C58 -169.9(5) . . . . ?
Si3 N6 C57 C58 30.3(6) . . . . ?
P3 N6 C57 C73 175.8(5) . . . . ?
Si3 N6 C57 C73 16.0(6) . . . . ?
P3 N6 C57 C74 -70.7(5) . . . . ?
Si3 N6 C57 C74 129.5(5) . . . . ?
P3 N6 C57 C60 75.1(5) . . . . ?
Si3 N6 C57 C60 -84.7(5) . . . . ?
C15 C14 C13 C12 0.3(6) . . . . ?
C11 C12 C13 C14 0.0(6) . . . . ?
C45 C50 C49 C48 0.6(7) . . . . ?
C31 C36 C35 C34 -0.9(7) . . . . ?
C30 C29 C28 C27 -0.9(7) . . . . ?
C26 C27 C28 C29 -1.2(7) . . . . ?
C36 C35 C34 C33 1.4(7) . . . . ?
C6 C7 C8 C9 -0.9(7) . . . . ?
C7 C8 C9 C10 0.8(7) . . . . ?
C5 C10 C9 C8 0.1(6) . . . . ?
C51 C56 C55 C54 0.4(6) . . . . ?
C35 C34 C33 C32 -0.9(7) . . . . ?
C31 C32 C33 C34 -0.1(6) . . . . ?
C45 C46 C47 C48 0.6(7) . . . . ?
C52 C53 C54 C55 0.5(7) . . . . ?
C56 C55 C54 C53 -1.4(7) . . . . ?
C65 C66 C61 C62 0.3(8) . . . . ?
C46 C47 C48 C49 -1.7(8) . . . . ?
C50 C49 C48 C47 1.1(7) . . . . ?
C61 C66 C65 C64 0.0(8) . . . . ?
C66 C65 C64 C63 -0.1(8) . . . . ?
C62 C63 C64 C65 -0.1(9) . . . . ?
C66 C61 C62 C63 -0.5(8) . . . . ?
C64 C63 C62 C61 0.4(9) . . . . ?
C67 C68 C69 C70 -4.8(11) . . . . ?
C67 C68 C69 C76 4.9(10) . . . . ?
C69 C68 C67 C78 -8.8(13) . . . . ?
C69 C68 C67 C72 2.2(9) . . . . ?
C68 C69 C70 C71 4.6(16) . . . . ?
C72 C71 C70 C69 -2.4(17) . . . . ?
C70 C71 C72 C67 1(2) . . . . ?
C68 C67 C72 C71 -0.7(16) . . . . ?
C78 C77 C76 C69 -2(2) . . . . ?
C68 C69 C76 C77 -0.1(18) . . . . ?
C68 C67 C78 C77 5.8(18) . . . . ?
C76 C77 C78 C67 0(2) . . . . ?
